data_2006606
loop_
_publ_author_name
'Olszak, Tomasz A.'
'Grabowski, Mieczys\/law J. '
'St\;epie\'n,  Andrzej'
'Modranka, R.'
'Kostka, K.'

_publ_section_title
;
2H-1-Benzopyrans.
4-Chloro-3-methoxycarbonyl-2-dimethoxyphosphoryl-2H-1-benzopyran, (I)
and 4-Chloro-2-dimethoxyphosphoryl-2H-1-benzopyran, (II)
;
_journal_name_full 'Acta Crystallographica Section C'
_journal_page_first 1514
_journal_page_last 1516
_journal_paper_doi 10.1107/S010827019700735X
_journal_volume 53
_journal_year 1997
_chemical_formula_analytical 'C11 H12 Cl1 O4 P1 '
_chemical_formula_moiety 'C11 H12 Cl1 O4 P1 '
_chemical_formula_structural 'C11 H12 Cl1 O4 P1 '
_chemical_formula_sum 'C11 H12 Cl O4 P'
_chemical_formula_weight 274.64
_chemical_melting_point 330(2)
_chemical_name_systematic
;
4-chloro-2-dimethoxyphosphoryl-2H-1-benzopyran
;
_space_group_IT_number 2
_symmetry_cell_setting triclinic
_symmetry_space_group_name_Hall '-P 1'
_symmetry_space_group_name_H-M 'P -1'
_cell_angle_alpha 108.444(7)
_cell_angle_beta 92.736(7)
_cell_angle_gamma 82.800(7)
_cell_formula_units_Z 2
_cell_length_a 7.8864(5)
_cell_length_b 11.3138(10)
_cell_length_c 7.2675(6)
_cell_measurement_reflns_used 23
_cell_measurement_temperature 293(2)
_cell_measurement_theta_max 34.09
_cell_measurement_theta_min 22.72
_cell_volume 610.26(9)
_computing_cell_refinement 'MSC/AFC Diffractometer Control Software'
_computing_data_collection
;MSC/AFC Diffractometer Control Software (Molecular Structure Corporation,
 1988)
;
_computing_data_reduction 'TEXSAN (Molecular Structure Corporation, 1989)'
_computing_molecular_graphics 'ORTEX  (McArdle, 1995)'
_computing_publication_material 'PARST (Nardelli, 1993)'
_computing_structure_refinement 'SHELXL93 (Sheldrick, 1993)'
_computing_structure_solution 'SHELXS86 (Sheldrick, 1990)'
_diffrn_ambient_temperature 293(2)
_diffrn_measurement_device 'AFC5S Rigaku Diffractometer'
_diffrn_measurement_method '\w scan'
_diffrn_radiation_monochromator graphite
_diffrn_radiation_source 'fine-focus sealed tube'
_diffrn_radiation_type CuK\a
_diffrn_radiation_wavelength 1.54178
_diffrn_reflns_av_R_equivalents 0.0136
_diffrn_reflns_av_sigmaI/netI 0.0366
_diffrn_reflns_limit_h_max 8
_diffrn_reflns_limit_h_min 0
_diffrn_reflns_limit_k_max 12
_diffrn_reflns_limit_k_min -12
_diffrn_reflns_limit_l_max 8
_diffrn_reflns_limit_l_min -8
_diffrn_reflns_number 1915
_diffrn_reflns_theta_max 60.07
_diffrn_reflns_theta_min 4.15
_diffrn_standards_decay_% <2
_diffrn_standards_interval_count 200
_diffrn_standards_number 3
_exptl_absorpt_coefficient_mu 0.0410
_exptl_absorpt_correction_T_max 1.000
_exptl_absorpt_correction_T_min 0.898
_exptl_absorpt_correction_type 'empirical \y scan (North, Phillips & Mathews, 1968)'
_exptl_crystal_colour 'light yellow'
_exptl_crystal_density_diffrn 1.4946
_exptl_crystal_description prism
_exptl_crystal_F_000 284
_exptl_crystal_size_max .2
_exptl_crystal_size_mid .1
_exptl_crystal_size_min .1
_refine_diff_density_max 0.252
_refine_diff_density_min -0.186
_refine_ls_extinction_coef 0.0140(12)
_refine_ls_extinction_method SHELXL
_refine_ls_goodness_of_fit_all 0.966
_refine_ls_goodness_of_fit_obs 1.082
_refine_ls_hydrogen_treatment
;
Methoxy H atoms refined as rigid body with fixed displacement parameters,
other H atoms refined isotropically
;
_refine_ls_matrix_type full
_refine_ls_number_parameters 185
_refine_ls_number_reflns 1791
_refine_ls_number_restraints 0
_refine_ls_restrained_S_all 0.966
_refine_ls_restrained_S_obs 1.082
_refine_ls_R_factor_all 0.0469
_refine_ls_R_factor_obs .0325
_refine_ls_shift/esd_max 0.008
_refine_ls_shift/esd_mean 0.000
_refine_ls_structure_factor_coef Fsqd
_refine_ls_weighting_details 'w = 1/[\s^2^(Fo^2^)+(0.0571P)^2^] where P = (Fo^2^+2Fc^2^)/3'
_refine_ls_weighting_scheme calc
_refine_ls_wR_factor_all 0.0910
_refine_ls_wR_factor_obs .0881
_reflns_number_observed 1384
_reflns_number_total 1791
_reflns_observed_criterion >2\s(I)
_cod_data_source_file na1207.cif
_cod_data_source_block II
_cod_depositor_comments
;
The following automatic conversions were performed:
'_symmetry_cell_setting' value 'Triclinic' changed to 'triclinic'
according to '/home/saulius/struct/CIF-dictionaries/cif_core.dic'
dictionary named 'cif_core.dic' version 2.4.1 from 2010-06-29.

Automatic conversion script
Id: cif_fix_enum 1527 2010-12-29 10:47:43Z saulius 

The following automatic conversions were performed:

'_symmetry_cell_setting' value 'Triclinic' changed to 'triclinic'
according to /home/saulius/struct/CIF-dictionaries/cif_core.dic
dictionary named 'cif_core.dic' version 2.4.1 from 2010-06-29.

Automatic conversion script
Id: cif_fix_values 1715 2011-07-08 13:25:40Z adriana 

The following automatic conversions were performed:

'_refine_ls_weighting_scheme' value 'calc w =
1/[\s^2^(Fo^2^)+(0.0571P)^2^] where P = (Fo^2^+2Fc^2^)/3' was changed
to 'calc'. New tag '_refine_ls_weighting_details' was created. The
value of the new tag was set to 'w = 1/[\s^2^(Fo^2^)+(0.0571P)^2^]
where P = (Fo^2^+2Fc^2^)/3'.

Automatic conversion script
Id: cif_fix_values 3143 2015-03-26 13:38:13Z robertas 
;
_cod_original_cell_volume 610.26(8)
_cod_original_formula_sum 'C11 H12 Cl1 O4 P1 '
_cod_database_code 2006606

loop_
_symmetry_equiv_pos_as_xyz
'x, y, z'
'-x, -y, -z'

loop_
_atom_site_aniso_label
_atom_site_aniso_U_11
_atom_site_aniso_U_22
_atom_site_aniso_U_33
_atom_site_aniso_U_12
_atom_site_aniso_U_13
_atom_site_aniso_U_23
O1 .0430(10) .0750(10) .0450(10) .0209(9) .0065(8) -.0131(9)
C1 .045(2) .049(2) .044(2) .0230(10) .0020(10) -.0010(10)
C2 .039(2) .0420(10) .052(2) .0160(10) .0030(10) .0030(10)
C3 .0440(10) .0360(10) .0450(10) .0160(10) .0070(10) -.0010(10)
C9 .0420(10) .0380(10) .049(2) .0190(10) .0030(10) -.0070(10)
C8 .0410(10) .0380(10) .049(2) .0150(10) .0040(10) -.0080(10)
C4 .053(2) .058(2) .054(2) .0280(10) -.0020(10) -.0070(10)
C5 .054(2) .062(2) .076(2) .036(2) -.018(2) -.0100(10)
C6 .038(2) .053(2) .097(3) .027(2) -.003(2) .0000(10)
C7 .043(2) .047(2) .068(2) .0120(10) .0080(10) -.0070(10)
Cl .058(4) .073(5) .048(4) .016(3) .015(3) .004(3)
P10 .038(4) .052(4) .047(4) .010(3) .001(3) -.001(3)
O23 .0390(10) .0720(10) .0660(10) .0160(10) -.002(9) -.004(9)
O11 .0550(10) .132(2) .0550(10) -.0140(10) .0110(10) -.0080(10)
O13 .0790(10) .0490(10) .087(2) .0260(10) -.0250(10) -.0160(10)
C12 .096(3) .094(2) .050(2) .009(2) .009(2) -.021(2)
C14 .094(3) .057(2) .089(2) .025(2) -.011(2) -.024(2)

loop_
_atom_site_label
_atom_site_fract_x
_atom_site_fract_y
_atom_site_fract_z
_atom_site_U_iso_or_equiv
_atom_site_thermal_displace_type
_atom_site_calc_flag
_atom_site_calc_attached_atom
_atom_site_type_symbol
O1 .5018(2) .1798(2) .7779(2) .0530(7) aniso . . O
C1 .6842(3) .1661(2) .7887(4) .0440(10) aniso . . C
C2 .7706(3) .1096(2) .5982(4) .0450(10) aniso . . C
C3 .6872(3) .1044(2) .4348(3) .041(9) aniso . . C
C9 .5058(3) .1506(2) .4331(4) .041(9) aniso . . C
C8 .4220(3) .1884(2) .6101(4) .042(9) aniso . . C
C4 .4109(4) .1564(3) .2688(4) .0520(10) aniso . . C
C5 .2393(4) .1988(3) .2814(5) .0610(10) aniso . . C
C6 .1597(4) .2347(3) .4581(5) .0630(10) aniso . . C
C7 .2493(3) .2311(3) .6232(5) .0540(10) aniso . . C
Cl .79210(10) .03880(10) .21520(10) .061(3) aniso . . Cl
P10 .76480(10) .31300(10) .92350(10) .047(3) aniso . . P
O23 .9467(2) .2991(2) .9664(3) .061(8) aniso . . O
O11 .6476(3) .3683(2) 1.1030(3) .0910(10) aniso . . O
O13 .7079(3) .3956(2) .7890(3) .071(9) aniso . . O
C12 .7018(5) .4160(4) 1.2963(4) .082(2) aniso . . C
C14 .7616(5) .5162(3) .8260(5) .078(2) aniso . . C
H121 .8196(6) .419(2) 1.316(4) .100000 iso . C12 H
H122 .672(3) .5058(7) 1.325(4) .100000 iso . C12 H
H123 .655(3) .386(2) 1.371(3) .100000 iso . C12 H
H141 .8860(10) .515(2) .871(3) .100000 iso . C14 H
H142 .714(3) .555(2) .729(3) .100000 iso . C14 H
H143 .720(3) .564(2) .9470(10) .100000 iso . C14 H
H1 .708(3) .118(2) .868(3) .045(7) iso . . H
H2 .877(3) .080(2) .599(3) .044(7) iso . . H
H4 .463(3) .130(2) .152(4) .052(8) iso . . H
H5 .178(4) .200(3) .174(4) .070(10) iso . . H
H6 .050(4) .258(3) .458(4) .072(9) iso . . H
H7 .194(4) .255(3) .750(5) .090(10) iso . . H

loop_
_atom_type_symbol
_atom_type_description
_atom_type_scat_dispersion_real
_atom_type_scat_dispersion_imag
_atom_type_scat_source
C C 0.0181 0.0091 'International Tables Vol C Tables 4.2.6.8 and 6.1.1.4'
H H 0.0000 0.0000 'International Tables Vol C Tables 4.2.6.8 and 6.1.1.4'
O O 0.0492 0.0322 'International Tables Vol C Tables 4.2.6.8 and 6.1.1.4'
P P 0.2955 0.4335 'International Tables Vol C Tables 4.2.6.8 and 6.1.1.4'
Cl Cl 0.3639 0.7018 'International Tables Vol C Tables 4.2.6.8 and 6.1.1.4'

loop_
_geom_angle_atom_site_label_1
_geom_angle_atom_site_label_2
_geom_angle_atom_site_label_3
_geom_angle
_geom_angle_publ_flag
C1 O1 C8 119.5(2) yes
O1 C1 H1 103(2) no
O1 C1 P10 111.6(2) yes
O1 C1 C2 114.5(2) yes
P10 C1 H1 103.0(10) no
C2 C1 H1 113(2) no
C2 C1 P10 110.8(2) yes
C1 C2 H2 118(2) no
C1 C2 C3 121.1(2) yes
C3 C2 H2 121(2) no
C2 C3 Cl 119.9(2) yes
C2 C3 C9 121.5(2) yes
C9 C3 Cl 118.6(2) yes
C3 C9 C4 125.2(2) yes
C3 C9 C8 116.6(2) yes
C8 C9 C4 118.2(2) yes
O1 C8 C9 122.6(2) yes
C9 C8 C7 121.0(2) yes
O1 C8 C7 116.3(2) yes
C9 C4 H4 119(2) no
C9 C4 C5 120.9(3) no
C5 C4 H4 120(2) no
C4 C5 H5 121(2) no
C4 C5 C6 119.6(3) no
C6 C5 H5 120(2) no
C5 C6 H6 116(2) no
C5 C6 C7 121.1(3) no
C7 C6 H6 123(2) no
C8 C7 C6 119.2(3) no
C6 C7 H7 122(2) no
C8 C7 H7 119(2) no
C1 P10 O13 101.50(10) yes
C1 P10 O11 104.60(10) yes
C1 P10 O23 113.40(10) yes
O11 P10 O13 105.00(10) yes
O23 P10 O13 115.60(10) yes
O23 P10 O11 115.20(10) yes
P10 O11 C12 126.1(2) yes
P10 O13 C14 121.5(2) yes
O11 C12 H123 112.0(10) no
O11 C12 H122 103.0(10) no
O11 C12 H121 116.0(10) no
H122 C12 H123 113(2) no
H121 C12 H123 115(2) no
H121 C12 H122 96(2) no
O13 C14 H143 106.0(10) no
O13 C14 H142 111.0(10) no
O13 C14 H141 110.0(10) no
H142 C14 H143 109(2) no
H141 C14 H143 94.0(10) no
H141 C14 H142 124(2) no

loop_
_geom_bond_atom_site_label_1
_geom_bond_atom_site_label_2
_geom_bond_distance
_geom_bond_publ_flag
O1 C1 1.429(2) yes
O1 C8 1.370(3) yes
C1 C2 1.487(3) yes
C1 P10 1.817(2) yes
C1 H1 .91(2) no
C2 C3 1.318(3) yes
C2 H2 .86(2) no
C3 C9 1.461(3) yes
C3 Cl 1.734(2) yes
C9 C8 1.391(3) yes
C9 C4 1.393(4) yes
C8 C7 1.384(3) yes
C4 C5 1.375(3) no
C4 H4 .91(2) no
C5 C6 1.375(5) no
C5 H5 .90(3) no
C6 C7 1.373(4) no
C6 H6 .87(2) no
C7 H7 .98(3) no
P10 O23 1.4530(10) yes
P10 O11 1.550(2) yes
P10 O13 1.568(2) yes
O11 C12 1.403(3) yes
O13 C14 1.420(3) yes
C12 H121 .936(7) no
C12 H122 .970(9) no
C12 H123 .84(2) no
C14 H141 1.020(10) no
C14 H142 .98(2) no
C14 H143 .930(10) no

loop_
_geom_torsion_atom_site_label_1
_geom_torsion_atom_site_label_2
_geom_torsion_atom_site_label_3
_geom_torsion_atom_site_label_4
_geom_torsion
_geom_torsion_publ_flag
C1 O1 C8 C7 -165.1(2) no
C1 O1 C8 C9 18.2(3) no
C8 O1 C1 H1 -146(2) no
C8 O1 C1 P10 102.2(2) no
C8 O1 C1 C2 -24.7(3) no
O1 C1 P10 O23 170.2(2) no
O1 C1 P10 O11 43.8(2) no
O1 C1 P10 O13 -65.2(2) no
O1 C1 C2 C3 16.8(3) no
O1 C1 C2 H2 -162(2) no
C2 C1 P10 O23 -61.0(2) no
C2 C1 P10 O11 172.7(2) no
C2 C1 P10 O13 63.7(2) no
P10 C1 C2 H2 70(2) no
P10 C1 C2 C3 -110.6(3) no
H1 C1 C2 H2 -44(2) no
H1 C1 C2 C3 134(2) no
H1 C1 P10 O13 -175(2) no
H1 C1 P10 O11 -66(2) no
H1 C1 P10 O23 60(2) no
C1 C2 C3 C9 -1.6(4) no
C1 C2 C3 Cl 179.6(2) no
H2 C2 C3 Cl 0(2) no
H2 C2 C3 C9 178(2) no
C2 C3 C9 C8 -6.3(4) no
C2 C3 C9 C4 175.5(3) no
Cl C3 C9 C4 -5.7(3) no
Cl C3 C9 C8 172.5(2) no
C3 C9 C8 O1 -2.0(3) no
C3 C9 C4 C5 178.4(3) no
C3 C9 C4 H4 0(2) no
C3 C9 C8 C7 -178.6(2) no
C4 C9 C8 O1 176.3(2) no
C8 C9 C4 C5 .3(4) no
C8 C9 C4 H4 -178(2) no
C4 C9 C8 C7 -.2(4) no
C9 C8 C7 H7 179(2) no
O1 C8 C7 H7 2(2) no
C9 C8 C7 C6 .6(4) no
O1 C8 C7 C6 -176.1(3) no
C9 C4 C5 C6 -.7(5) no
C9 C4 C5 H5 -177(2) no
H4 C4 C5 H5 1(3) no
H4 C4 C5 C6 178(2) no
C4 C5 C6 C7 1.2(5) no
C4 C5 C6 H6 -177(2) no
H5 C5 C6 H6 0(3) no
H5 C5 C6 C7 178(2) no
C5 C6 C7 C8 -1.1(5) no
C5 C6 C7 H7 -178(2) no
H6 C6 C7 C8 178(2) no
H6 C6 C7 H7 0(3) no
C1 P10 O13 C14 -172.5(2) no
C1 P10 O11 C12 131.8(3) no
O11 P10 O13 C14 78.8(2) no
O23 P10 O13 C14 -49.4(3) no
O23 P10 O11 C12 6.6(3) no
O13 P10 O11 C12 -121.8(3) no
P10 O11 C12 H121 4(2) no
P10 O11 C12 H122 108.0(10) no
P10 O11 C12 H123 -130(2) no
P10 O13 C14 H141 40.0(10) no
P10 O13 C14 H142 -179.0(10) no
P10 O13 C14 H143 -60.0(10) no
